data_7008817
loop_
_publ_author_name
'Shi, Weifeng'
'Shafaei-Fallah, Maryam'
'Anson, Christopher E.'
'Rothenberger, Alexander'

_publ_section_title
;
 A strategy for the build-up of transition-metal complexes containing
 tripodal [ArPOS2]2- and [ArPS3]2- ligands (Ar = 4-anisyl).
;
_journal_issue 24
_journal_name_full 'Dalton transactions (Cambridge, England : 2003)'
_journal_page_first 3909
_journal_page_last 3912
_journal_paper_doi 10.1039/b509117a
_journal_year 2005
_chemical_formula_sum 'C44 H68 Ni4 O16 P4 S8'
_chemical_formula_weight 1468.18
_chemical_name_systematic
;
?
;
_space_group_IT_number 33
_symmetry_cell_setting orthorhombic
_symmetry_space_group_name_Hall 'P 2c -2n'
_symmetry_space_group_name_H-M 'P n a 21'
_atom_sites_solution_hydrogens geom
_atom_sites_solution_primary direct
_atom_sites_solution_secondary difmap
_audit_creation_method SHELXL-97
_cell_angle_alpha 90.00
_cell_angle_beta 90.00
_cell_angle_gamma 90.00
_cell_formula_units_Z 4
_cell_length_a 26.921(5)
_cell_length_b 13.001(3)
_cell_length_c 18.206(4)
_cell_measurement_reflns_used 18656
_cell_measurement_temperature 120(2)
_cell_measurement_theta_max 53.78
_cell_measurement_theta_min 2.71
_cell_volume 6372(2)
_computing_cell_refinement 'STOE X-AREA'
_computing_data_collection 'STOE X-AREA'
_computing_data_reduction 'STOE X-RED'
_computing_molecular_graphics 'SHELXL-97 (Sheldrick, 1997)'
_computing_publication_material 'SHELXL-97 (Sheldrick, 1997)'
_computing_structure_refinement 'SHELXL-97 (Sheldrick, 1997)'
_computing_structure_solution 'SHELXS-97 (Sheldrick, 1990)'
_diffrn_ambient_temperature 120(2)
_diffrn_detector_area_resol_mean 6.67
_diffrn_measured_fraction_theta_full 1.000
_diffrn_measured_fraction_theta_max 0.996
_diffrn_measurement_device_type 'stoe ipds 2'
_diffrn_measurement_method rotation
_diffrn_radiation_monochromator graphite
_diffrn_radiation_source 'fine-focus sealed tube'
_diffrn_radiation_type MoK\a
_diffrn_radiation_wavelength 0.71073
_diffrn_reflns_av_R_equivalents 0.1692
_diffrn_reflns_av_sigmaI/netI 0.1373
_diffrn_reflns_limit_h_max 34
_diffrn_reflns_limit_h_min -33
_diffrn_reflns_limit_k_max 16
_diffrn_reflns_limit_k_min -16
_diffrn_reflns_limit_l_max 23
_diffrn_reflns_limit_l_min -22
_diffrn_reflns_number 35061
_diffrn_reflns_theta_full 25.00
_diffrn_reflns_theta_max 27.04
_diffrn_reflns_theta_min 1.51
_exptl_absorpt_coefficient_mu 1.585
_exptl_absorpt_correction_type none
_exptl_crystal_colour blue
_exptl_crystal_density_diffrn 1.530
_exptl_crystal_density_method 'not measured'
_exptl_crystal_description block
_exptl_crystal_F_000 3040
_exptl_crystal_size_max 0.30
_exptl_crystal_size_mid 0.20
_exptl_crystal_size_min 0.20
_refine_diff_density_max 3.370
_refine_diff_density_min -0.871
_refine_diff_density_rms 0.282
_refine_ls_abs_structure_details 'Flack H D (1983), Acta Cryst. A39, 876-881'
_refine_ls_abs_structure_Flack 0.42(4)
_refine_ls_extinction_method none
_refine_ls_goodness_of_fit_ref 1.065
_refine_ls_hydrogen_treatment constr
_refine_ls_matrix_type full
_refine_ls_number_parameters 657
_refine_ls_number_reflns 13469
_refine_ls_number_restraints 23
_refine_ls_restrained_S_all 1.064
_refine_ls_R_factor_all 0.1927
_refine_ls_R_factor_gt 0.1262
_refine_ls_shift/su_max 0.000
_refine_ls_shift/su_mean 0.000
_refine_ls_structure_factor_coef Fsqd
_refine_ls_weighting_details 'calc w=1/[\s^2^(Fo^2^)+(0.1472P)^2^+0.0000P] where P=(Fo^2^+2Fc^2^)/3'
_refine_ls_weighting_scheme calc
_refine_ls_wR_factor_gt 0.2775
_refine_ls_wR_factor_ref 0.3167
_reflns_number_gt 6422
_reflns_number_total 13469
_reflns_threshold_expression >2sigma(I)
_cod_data_source_file b509117a.txt
_cod_data_source_block 4
_cod_original_sg_symbol_H-M Pna2(1)
_cod_database_code 7008817

loop_
_symmetry_equiv_pos_as_xyz
'x, y, z'
'-x, -y, z+1/2'
'x+1/2, -y+1/2, z'
'-x+1/2, y+1/2, z+1/2'

loop_
_atom_site_label
_atom_site_type_symbol
_atom_site_fract_x
_atom_site_fract_y
_atom_site_fract_z
_atom_site_U_iso_or_equiv
_atom_site_adp_type
_atom_site_occupancy
_atom_site_symmetry_multiplicity
_atom_site_calc_flag
_atom_site_refinement_flags
_atom_site_disorder_assembly
_atom_site_disorder_group
Ni1 Ni 0.35220(7) 0.20710(19) 0.62259(12) 0.0675(6) Uani 1 1 d . . .
Ni2 Ni 0.39494(7) -0.25254(17) 0.54776(12) 0.0616(5) Uani 1 1 d . . .
Ni3 Ni 0.48812(8) -0.0228(2) 0.72223(14) 0.0783(7) Uani 1 1 d D . .
Ni4 Ni 0.25686(7) -0.02863(18) 0.44951(14) 0.0691(6) Uani 1 1 d D . .
S1 S 0.43394(14) 0.2362(3) 0.6142(2) 0.0641(10) Uani 1 1 d D . .
S2 S 0.36408(15) 0.1747(4) 0.7416(2) 0.0716(11) Uani 1 1 d D . .
S3 S 0.33980(15) 0.2293(4) 0.5030(2) 0.0656(11) Uani 1 1 d D . .
S4 S 0.27005(14) 0.1702(4) 0.6314(3) 0.0719(11) Uani 1 1 d D . .
S5 S 0.47589(14) -0.2179(4) 0.5398(3) 0.0768(12) Uani 1 1 d D . .
S6 S 0.40644(15) -0.2807(4) 0.6664(2) 0.0718(12) Uani 1 1 d D . .
S7 S 0.38200(14) -0.2164(3) 0.4289(2) 0.0621(10) Uani 1 1 d D . .
S8 S 0.31468(13) -0.2853(3) 0.5563(2) 0.0643(10) Uani 1 1 d D . .
P1 P 0.43899(17) 0.2118(4) 0.7247(3) 0.0787(13) Uani 1 1 d . . .
P2 P 0.26551(15) 0.2042(4) 0.5206(3) 0.0670(12) Uani 1 1 d . . .
P3 P 0.48024(15) -0.2562(4) 0.6490(3) 0.0711(13) Uani 1 1 d . . .
P4 P 0.30975(14) -0.2584(3) 0.4458(3) 0.0634(10) Uani 1 1 d . . .
O1 O 0.4731(4) 0.1296(10) 0.7502(7) 0.081(4) Uani 1 1 d . . .
O2 O 0.5037(5) 0.5853(12) 0.8838(10) 0.107(5) Uani 1 1 d . . .
O3 O 0.2417(4) 0.1209(8) 0.4740(6) 0.067(3) Uani 1 1 d . . .
O4 O 0.1476(5) 0.5834(10) 0.4691(9) 0.092(4) Uani 1 1 d . . .
O5 O 0.5021(4) -0.1723(12) 0.6993(7) 0.090(4) Uani 1 1 d . . .
O7 O 0.2713(4) -0.1745(9) 0.4237(6) 0.071(3) Uani 1 1 d . . .
O8 O 0.2627(6) -0.6502(11) 0.2912(8) 0.104(5) Uani 1 1 d . . .
O13 O 0.4124(4) -0.0554(10) 0.7360(8) 0.083(4) Uani 1 1 d D . .
H131 H 0.406(3) -0.121(4) 0.737(6) 0.125 Uiso 1 1 d D . .
H132 H 0.395(2) -0.001(4) 0.721(7) 0.125 Uiso 1 1 d D . .
O14 O 0.4838(6) 0.0101(12) 0.6131(8) 0.101(4) Uani 1 1 d D . .
H141 H 0.457(3) 0.051(5) 0.602(4) 0.152 Uiso 1 1 d D . .
H142 H 0.466(4) -0.040(4) 0.588(3) 0.152 Uiso 1 1 d D . .
O15 O 0.2841(7) -0.0503(9) 0.5539(10) 0.119(6) Uani 1 1 d D . .
H151 H 0.303(8) -0.099(6) 0.572(13) 0.178 Uiso 1 1 d D . .
H152 H 0.296(4) 0.006(11) 0.575(16) 0.178 Uiso 1 1 d D . .
O16 O 0.3277(4) 0.0105(9) 0.4098(8) 0.082(4) Uani 1 1 d D . .
H161 H 0.344(3) -0.048(4) 0.398(7) 0.123 Uiso 1 1 d D . .
H162 H 0.341(2) 0.058(7) 0.441(6) 0.123 Uiso 1 1 d D . .
C1 C 0.4573(4) 0.3211(8) 0.7758(7) 0.083(5) Uani 1 1 d G . .
C2 C 0.4345(4) 0.4157(10) 0.7651(6) 0.087(6) Uani 1 1 d G . .
H2A H 0.4073 0.4216 0.7320 0.104 Uiso 1 1 calc R . .
C3 C 0.4514(4) 0.5019(8) 0.8027(8) 0.087(6) Uani 1 1 d G . .
H3A H 0.4358 0.5667 0.7954 0.104 Uiso 1 1 calc R . .
C4 C 0.4912(5) 0.4934(9) 0.8510(8) 0.103(8) Uani 1 1 d G . .
C5 C 0.5140(4) 0.3987(10) 0.8617(7) 0.093(6) Uani 1 1 d G . .
H5A H 0.5412 0.3929 0.8948 0.112 Uiso 1 1 calc R . .
C6 C 0.4971(4) 0.3125(8) 0.8241(7) 0.097(6) Uani 1 1 d G . .
H6A H 0.5127 0.2478 0.8314 0.116 Uiso 1 1 calc R . .
C7 C 0.5477(8) 0.5813(17) 0.9280(14) 0.115(9) Uani 1 1 d . . .
H7A H 0.5542 0.6494 0.9489 0.172 Uiso 1 1 calc R . .
H7B H 0.5759 0.5602 0.8975 0.172 Uiso 1 1 calc R . .
H7C H 0.5430 0.5314 0.9677 0.172 Uiso 1 1 calc R . .
C8 C 0.2286(4) 0.3167(8) 0.5036(7) 0.074(5) Uani 1 1 d G . .
C9 C 0.1835(4) 0.3075(7) 0.4671(8) 0.083(5) Uani 1 1 d G . .
H9A H 0.1726 0.2421 0.4503 0.100 Uiso 1 1 calc R . .
C10 C 0.1543(3) 0.3941(8) 0.4551(8) 0.085(6) Uani 1 1 d G . .
H10A H 0.1234 0.3878 0.4302 0.102 Uiso 1 1 calc R . .
C11 C 0.1702(4) 0.4898(6) 0.4796(7) 0.071(5) Uani 1 1 d G . .
C12 C 0.2153(4) 0.4990(7) 0.5161(7) 0.091(6) Uani 1 1 d G . .
H12A H 0.2262 0.5645 0.5328 0.109 Uiso 1 1 calc R . .
C13 C 0.2445(3) 0.4125(10) 0.5281(7) 0.074(5) Uani 1 1 d G . .
H13A H 0.2754 0.4188 0.5530 0.088 Uiso 1 1 calc R . .
C15 C 0.5153(4) -0.3721(7) 0.6631(8) 0.081(6) Uani 1 1 d G . .
C16 C 0.5025(4) -0.4610(9) 0.6252(7) 0.079(5) Uani 1 1 d G . .
H16A H 0.4744 -0.4611 0.5935 0.095 Uiso 1 1 calc R . .
C17 C 0.5308(4) -0.5497(7) 0.6334(7) 0.087(5) Uani 1 1 d G . .
H17A H 0.5221 -0.6104 0.6075 0.105 Uiso 1 1 calc R . .
C18 C 0.5719(4) -0.5495(8) 0.6796(7) 0.070(5) Uani 1 1 d G . .
C19 C 0.5847(4) -0.4606(10) 0.7176(7) 0.095(7) Uani 1 1 d G . .
H19A H 0.6128 -0.4605 0.7492 0.114 Uiso 1 1 calc R . .
C20 C 0.5564(5) -0.3719(8) 0.7094(7) 0.095(6) Uani 1 1 d G . .
H20A H 0.5652 -0.3112 0.7353 0.114 Uiso 1 1 calc R . .
C22 C 0.2954(4) -0.3756(6) 0.3978(6) 0.074(5) Uani 1 1 d G . .
C23 C 0.2543(4) -0.3774(6) 0.3516(6) 0.081(5) Uani 1 1 d G . .
H23A H 0.2352 -0.3168 0.3446 0.097 Uiso 1 1 calc R . .
C24 C 0.2412(4) -0.4678(8) 0.3158(7) 0.079(5) Uani 1 1 d G . .
H24A H 0.2131 -0.4690 0.2843 0.095 Uiso 1 1 calc R . .
C25 C 0.2692(5) -0.5565(6) 0.3261(7) 0.084(6) Uani 1 1 d G . .
C26 C 0.3103(4) -0.5547(6) 0.3723(7) 0.089(6) Uani 1 1 d G . .
H26A H 0.3295 -0.6153 0.3794 0.106 Uiso 1 1 calc R . .
C27 C 0.3234(4) -0.4643(8) 0.4081(6) 0.070(5) Uani 1 1 d G . .
H27A H 0.3515 -0.4630 0.4397 0.085 Uiso 1 1 calc R . .
C28 C 0.2223(14) -0.6556(18) 0.2418(19) 0.182(18) Uani 1 1 d . . .
H28A H 0.2209 -0.7245 0.2200 0.273 Uiso 1 1 calc R . .
H28B H 0.2267 -0.6043 0.2029 0.273 Uiso 1 1 calc R . .
H28C H 0.1913 -0.6418 0.2683 0.273 Uiso 1 1 calc R . .
O9 O 0.4968(5) -0.0567(9) 0.8354(7) 0.076(3) Uani 1 1 d . . .
C29 C 0.4868(8) -0.1524(12) 0.8666(10) 0.082(5) Uani 1 1 d . . .
H29A H 0.5048 -0.2074 0.8400 0.098 Uiso 1 1 calc R . .
H29B H 0.4508 -0.1675 0.8646 0.098 Uiso 1 1 calc R . .
C30 C 0.5045(9) -0.1459(19) 0.9459(14) 0.113(7) Uani 1 1 d . . .
H30A H 0.4795 -0.1135 0.9784 0.135 Uiso 1 1 calc R . .
H30B H 0.5141 -0.2140 0.9657 0.135 Uiso 1 1 calc R . .
C31 C 0.5477(8) -0.079(2) 0.9333(12) 0.129(10) Uani 1 1 d . . .
H31A H 0.5759 -0.1190 0.9130 0.155 Uiso 1 1 calc R . .
H31B H 0.5585 -0.0460 0.9796 0.155 Uiso 1 1 calc R . .
C32 C 0.5300(7) 0.0017(18) 0.8781(10) 0.094(7) Uani 1 1 d . . .
H32A H 0.5129 0.0596 0.9029 0.113 Uiso 1 1 calc R . .
H32B H 0.5578 0.0287 0.8482 0.113 Uiso 1 1 calc R . .
O10 O 0.5651(5) 0.0081(10) 0.7142(8) 0.091(4) Uani 1 1 d . . .
C33 C 0.5873(11) 0.1033(16) 0.6886(14) 0.116(9) Uani 1 1 d . . .
H33A H 0.5725 0.1249 0.6412 0.140 Uiso 1 1 calc R . .
H33B H 0.5825 0.1590 0.7250 0.140 Uiso 1 1 calc R . .
C34 C 0.6391(13) 0.079(2) 0.680(2) 0.19(2) Uani 1 1 d . . .
H34A H 0.6526 0.1130 0.6355 0.229 Uiso 1 1 calc R . .
H34B H 0.6582 0.1037 0.7232 0.229 Uiso 1 1 calc R . .
C35 C 0.6424(11) -0.022(3) 0.674(2) 0.178(18) Uani 1 1 d . . .
H35A H 0.6748 -0.0448 0.6943 0.213 Uiso 1 1 calc R . .
H35B H 0.6418 -0.0410 0.6214 0.213 Uiso 1 1 calc R . .
C36 C 0.6023(6) -0.078(2) 0.7122(15) 0.109(7) Uani 1 1 d . . .
H36A H 0.6123 -0.1011 0.7619 0.131 Uiso 1 1 calc R . .
H36B H 0.5903 -0.1381 0.6834 0.131 Uiso 1 1 calc R . .
O11 O 0.1865(5) -0.0762(9) 0.4867(9) 0.089(4) Uani 1 1 d . . .
C37 C 0.1463(8) -0.0125(16) 0.4784(14) 0.095(6) Uani 1 1 d . . .
H37A H 0.1468 0.0241 0.4307 0.115 Uiso 1 1 calc R . .
H37B H 0.1436 0.0379 0.5190 0.115 Uiso 1 1 calc R . .
C38 C 0.1019(7) -0.101(2) 0.4820(18) 0.119(9) Uani 1 1 d . . .
H38A H 0.0701 -0.0715 0.4994 0.143 Uiso 1 1 calc R . .
H38B H 0.0967 -0.1341 0.4336 0.143 Uiso 1 1 calc R . .
C39 C 0.1227(8) -0.1727(17) 0.5352(15) 0.104(7) Uani 1 1 d . . .
H39A H 0.1066 -0.2410 0.5324 0.125 Uiso 1 1 calc R . .
H39B H 0.1203 -0.1459 0.5860 0.125 Uiso 1 1 calc R . .
C40 C 0.1761(10) -0.1765(18) 0.5087(14) 0.110(7) Uani 1 1 d . . .
H40A H 0.1987 -0.1982 0.5488 0.132 Uiso 1 1 calc R . .
H40B H 0.1797 -0.2249 0.4671 0.132 Uiso 1 1 calc R . .
O12 O 0.2293(5) -0.0085(11) 0.3430(7) 0.090(4) Uani 1 1 d . . .
C41 C 0.2365(10) 0.0794(13) 0.3036(12) 0.108(9) Uani 1 1 d . . .
H41A H 0.2722 0.0911 0.2943 0.129 Uiso 1 1 calc R . .
H41B H 0.2227 0.1397 0.3299 0.129 Uiso 1 1 calc R . .
C42 C 0.2083(8) 0.0605(14) 0.2313(12) 0.086(6) Uani 1 1 d . . .
H42A H 0.1733 0.0836 0.2352 0.103 Uiso 1 1 calc R . .
H42B H 0.2244 0.0969 0.1899 0.103 Uiso 1 1 calc R . .
C43 C 0.2112(10) -0.056(2) 0.2210(14) 0.120(8) Uani 1 1 d . . .
H43A H 0.2427 -0.0768 0.1971 0.143 Uiso 1 1 calc R . .
H43B H 0.1827 -0.0825 0.1925 0.143 Uiso 1 1 calc R . .
C44 C 0.2091(11) -0.0901(15) 0.3021(14) 0.114(8) Uani 1 1 d . . .
H44A H 0.1744 -0.1036 0.3172 0.137 Uiso 1 1 calc R . .
H44B H 0.2288 -0.1536 0.3095 0.137 Uiso 1 1 calc R . .
O6 O 0.5996(5) -0.6402(11) 0.6782(8) 0.095(4) Uiso 1 1 d . . .
C14 C 0.0988(6) 0.5775(15) 0.4325(10) 0.080(5) Uani 1 1 d . . .
H14A H 0.0852 0.6469 0.4267 0.120 Uiso 1 1 calc R . .
H14B H 0.0761 0.5360 0.4624 0.120 Uiso 1 1 calc R . .
H14C H 0.1027 0.5455 0.3841 0.120 Uiso 1 1 calc R . .
C21 C 0.6440(11) -0.6368(19) 0.7257(19) 0.169(16) Uani 1 1 d . . .
H21A H 0.6617 -0.7025 0.7225 0.254 Uiso 1 1 calc R . .
H21B H 0.6339 -0.6246 0.7766 0.254 Uiso 1 1 calc R . .
H21C H 0.6660 -0.5811 0.7094 0.254 Uiso 1 1 calc R . .

loop_
_atom_site_aniso_label
_atom_site_aniso_U_11
_atom_site_aniso_U_22
_atom_site_aniso_U_33
_atom_site_aniso_U_23
_atom_site_aniso_U_13
_atom_site_aniso_U_12
Ni1 0.0491(10) 0.1017(17) 0.0518(12) 0.0093(11) 0.0040(9) 0.0134(10)
Ni2 0.0420(9) 0.0912(15) 0.0515(11) 0.0028(10) 0.0000(8) -0.0022(8)
Ni3 0.0534(11) 0.1153(19) 0.0661(13) -0.0003(13) -0.0074(10) 0.0107(11)
Ni4 0.0521(10) 0.0886(14) 0.0667(13) 0.0085(12) -0.0062(10) -0.0015(10)
S1 0.052(2) 0.086(3) 0.055(3) -0.002(2) 0.0016(18) -0.0010(17)
S2 0.060(2) 0.090(3) 0.064(3) 0.004(2) -0.0005(19) 0.008(2)
S3 0.0490(19) 0.090(3) 0.057(3) 0.000(2) 0.0011(17) -0.0053(18)
S4 0.053(2) 0.091(3) 0.072(3) 0.009(2) 0.0020(19) 0.0000(19)
S5 0.0485(19) 0.116(4) 0.066(3) 0.004(3) 0.0059(19) -0.003(2)
S6 0.052(2) 0.112(3) 0.051(2) 0.008(2) -0.0019(18) 0.019(2)
S7 0.0540(19) 0.075(2) 0.057(2) 0.003(2) 0.0026(16) -0.0014(18)
S8 0.0477(19) 0.087(3) 0.059(3) 0.005(2) 0.0016(18) -0.0044(17)
P1 0.056(2) 0.121(4) 0.059(3) 0.002(3) 0.000(2) 0.010(2)
P2 0.053(2) 0.082(3) 0.066(3) 0.014(2) 0.002(2) 0.0035(19)
P3 0.046(2) 0.113(4) 0.054(3) 0.004(2) -0.0068(18) 0.002(2)
P4 0.050(2) 0.085(3) 0.055(3) 0.001(2) -0.0057(19) -0.0074(18)
O1 0.068(7) 0.099(9) 0.078(8) 0.020(7) -0.032(6) 0.000(6)
O2 0.083(9) 0.111(11) 0.127(13) -0.049(10) -0.027(8) 0.016(8)
O3 0.041(5) 0.081(7) 0.080(8) 0.004(6) 0.000(5) -0.007(5)
O4 0.070(7) 0.073(8) 0.133(13) 0.016(7) -0.026(7) 0.002(6)
O5 0.046(6) 0.154(12) 0.069(8) -0.016(8) -0.022(5) 0.010(6)
O7 0.051(5) 0.107(8) 0.056(6) 0.009(6) -0.020(5) -0.010(5)
O8 0.146(13) 0.089(9) 0.078(9) -0.015(7) -0.024(9) -0.025(9)
O13 0.063(6) 0.087(8) 0.100(10) 0.015(7) -0.015(6) 0.010(6)
O14 0.122(12) 0.119(11) 0.064(8) -0.025(8) 0.007(8) 0.005(9)
O15 0.191(17) 0.058(8) 0.107(12) -0.002(8) -0.060(11) 0.019(9)
O16 0.058(6) 0.072(7) 0.117(10) 0.013(7) -0.017(7) -0.005(5)
C1 0.058(9) 0.131(17) 0.060(11) 0.000(11) -0.006(8) 0.018(10)
C2 0.061(10) 0.139(18) 0.061(11) 0.012(11) 0.005(8) -0.016(11)
C3 0.117(16) 0.033(8) 0.110(16) -0.020(9) 0.022(13) -0.012(9)
C4 0.064(11) 0.119(18) 0.12(2) 0.051(16) -0.009(11) 0.024(11)
C5 0.092(13) 0.119(17) 0.068(12) -0.015(12) 0.026(10) 0.025(13)
C6 0.061(10) 0.15(2) 0.076(13) -0.008(13) -0.007(9) -0.002(11)
C7 0.099(14) 0.113(16) 0.13(2) -0.053(14) -0.072(15) 0.027(12)
C8 0.053(9) 0.105(14) 0.065(11) -0.003(10) -0.004(8) 0.010(8)
C9 0.089(12) 0.057(10) 0.102(15) 0.000(9) -0.012(11) 0.016(9)
C10 0.055(9) 0.074(12) 0.126(17) 0.004(11) -0.015(10) 0.012(8)
C11 0.082(11) 0.048(9) 0.081(11) 0.038(8) -0.004(9) -0.008(8)
C12 0.079(12) 0.096(14) 0.098(15) 0.020(12) -0.013(11) -0.015(10)
C13 0.048(8) 0.111(14) 0.062(10) 0.012(10) -0.009(7) 0.009(8)
C15 0.042(8) 0.080(12) 0.122(17) 0.027(11) -0.015(9) 0.017(7)
C16 0.087(11) 0.058(10) 0.091(13) 0.016(10) -0.025(10) 0.010(8)
C17 0.069(10) 0.112(15) 0.081(13) 0.000(12) -0.002(9) 0.003(10)
C18 0.054(8) 0.057(10) 0.098(14) -0.009(9) -0.002(8) 0.011(7)
C19 0.099(14) 0.108(16) 0.079(13) 0.046(13) 0.025(11) 0.019(12)
C20 0.117(17) 0.079(13) 0.089(15) -0.009(11) 0.013(13) -0.029(12)
C22 0.084(11) 0.072(11) 0.068(11) 0.013(9) -0.026(9) -0.022(9)
C23 0.097(13) 0.087(12) 0.058(11) -0.022(9) 0.021(9) -0.021(10)
C24 0.109(14) 0.062(10) 0.066(11) -0.001(8) -0.028(10) -0.022(10)
C25 0.102(13) 0.030(8) 0.121(16) -0.004(9) -0.056(12) -0.013(8)
C26 0.121(16) 0.061(11) 0.084(14) 0.004(10) 0.036(12) -0.003(10)
C27 0.079(11) 0.051(9) 0.082(12) -0.001(8) -0.030(9) -0.005(7)
C28 0.30(5) 0.079(16) 0.16(3) -0.008(17) -0.12(3) -0.06(2)
O9 0.083(7) 0.069(7) 0.076(8) -0.013(6) -0.028(6) 0.007(6)
C29 0.123(16) 0.049(10) 0.074(12) 0.000(9) 0.006(11) 0.026(9)
C30 0.120(18) 0.132(19) 0.086(15) 0.018(15) -0.005(14) 0.032(14)
C31 0.065(11) 0.25(3) 0.074(15) 0.066(18) -0.019(10) -0.022(15)
C32 0.069(10) 0.155(19) 0.059(11) -0.045(12) 0.005(8) -0.006(11)
O10 0.071(7) 0.100(9) 0.100(10) -0.015(8) 0.006(7) -0.012(7)
C33 0.18(2) 0.067(13) 0.106(18) -0.029(12) 0.036(17) -0.017(14)
C34 0.19(3) 0.11(2) 0.27(5) -0.02(2) 0.18(3) 0.00(2)
C35 0.12(2) 0.15(3) 0.26(4) 0.06(3) 0.13(3) 0.027(19)
C36 0.039(8) 0.16(2) 0.123(19) -0.008(16) -0.010(10) -0.002(11)
O11 0.074(8) 0.053(7) 0.140(13) -0.010(7) 0.018(8) 0.003(6)
C37 0.097(14) 0.079(13) 0.110(17) -0.007(11) 0.003(12) 0.007(11)
C38 0.057(11) 0.129(19) 0.17(3) 0.017(18) 0.005(13) -0.010(12)
C39 0.087(13) 0.086(13) 0.14(2) -0.001(14) 0.030(14) 0.006(11)
C40 0.14(2) 0.102(16) 0.090(16) -0.011(13) 0.022(14) -0.026(14)
O12 0.087(8) 0.109(10) 0.075(9) -0.016(8) -0.013(7) 0.012(7)
C41 0.19(2) 0.037(9) 0.100(15) 0.010(10) -0.059(16) -0.022(11)
C42 0.100(13) 0.072(11) 0.085(14) 0.021(10) -0.021(11) -0.024(10)
C43 0.114(17) 0.16(2) 0.080(14) 0.029(16) -0.034(13) -0.028(16)
C44 0.17(2) 0.063(12) 0.108(18) 0.011(12) -0.022(17) -0.002(13)
C14 0.060(9) 0.110(14) 0.070(12) 0.010(10) -0.008(8) 0.007(9)
C21 0.20(3) 0.111(18) 0.20(3) -0.053(19) -0.13(3) 0.10(2)

loop_
_atom_type_symbol
_atom_type_description
_atom_type_scat_dispersion_real
_atom_type_scat_dispersion_imag
_atom_type_scat_source
C C 0.0033 0.0016 'International Tables Vol C Tables 4.2.6.8 and 6.1.1.4'
H H 0.0000 0.0000 'International Tables Vol C Tables 4.2.6.8 and 6.1.1.4'
O O 0.0106 0.0060 'International Tables Vol C Tables 4.2.6.8 and 6.1.1.4'
P P 0.1023 0.0942 'International Tables Vol C Tables 4.2.6.8 and 6.1.1.4'
S S 0.1246 0.1234 'International Tables Vol C Tables 4.2.6.8 and 6.1.1.4'
Ni Ni 0.3393 1.1124 'International Tables Vol C Tables 4.2.6.8 and 6.1.1.4'

loop_
_geom_angle_atom_site_label_1
_geom_angle_atom_site_label_2
_geom_angle_atom_site_label_3
_geom_angle
_geom_angle_site_symmetry_1
_geom_angle_site_symmetry_3
_geom_angle_publ_flag
S3 Ni1 S2 176.6(2) . . ?
S3 Ni1 S1 93.39(17) . . ?
S2 Ni1 S1 87.53(17) . . ?
S3 Ni1 S4 87.15(17) . . ?
S2 Ni1 S4 91.79(18) . . ?
S1 Ni1 S4 177.5(2) . . ?
S8 Ni2 S6 92.07(18) . . ?
S8 Ni2 S5 179.4(2) . . ?
S6 Ni2 S5 87.72(18) . . ?
S8 Ni2 S7 87.50(16) . . ?
S6 Ni2 S7 177.3(2) . . ?
S5 Ni2 S7 92.68(17) . . ?
O5 Ni3 O14 90.6(6) . . ?
O5 Ni3 O1 177.7(5) . . ?
O14 Ni3 O1 91.6(5) . . ?
O5 Ni3 O13 90.7(5) . . ?
O14 Ni3 O13 95.9(6) . . ?
O1 Ni3 O13 88.5(5) . . ?
O5 Ni3 O10 89.2(5) . . ?
O14 Ni3 O10 87.0(6) . . ?
O1 Ni3 O10 91.5(5) . . ?
O13 Ni3 O10 177.0(6) . . ?
O5 Ni3 O9 88.9(5) . . ?
O14 Ni3 O9 177.0(6) . . ?
O1 Ni3 O9 88.9(5) . . ?
O13 Ni3 O9 87.1(5) . . ?
O10 Ni3 O9 89.9(6) . . ?
O7 Ni4 O3 179.0(5) . . ?
O7 Ni4 O15 91.0(5) . . ?
O3 Ni4 O15 90.0(5) . . ?
O7 Ni4 O12 88.3(5) . . ?
O3 Ni4 O12 90.7(5) . . ?
O15 Ni4 O12 179.3(6) . . ?
O7 Ni4 O16 88.4(5) . . ?
O3 Ni4 O16 91.5(4) . . ?
O15 Ni4 O16 91.6(7) . . ?
O12 Ni4 O16 88.4(6) . . ?
O7 Ni4 O11 88.4(4) . . ?
O3 Ni4 O11 91.7(4) . . ?
O15 Ni4 O11 89.0(7) . . ?
O12 Ni4 O11 90.9(6) . . ?
O16 Ni4 O11 176.8(5) . . ?
P1 S1 Ni1 88.4(2) . . ?
P1 S2 Ni1 87.3(2) . . ?
P2 S3 Ni1 88.5(2) . . ?
P2 S4 Ni1 86.8(2) . . ?
P3 S5 Ni2 86.8(2) . . ?
P3 S6 Ni2 87.6(2) . . ?
P4 S7 Ni2 86.9(2) . . ?
P4 S8 Ni2 87.78(19) . . ?
O1 P1 C1 103.9(7) . . ?
O1 P1 S1 117.5(6) . . ?
C1 P1 S1 114.3(5) . . ?
O1 P1 S2 112.6(6) . . ?
C1 P1 S2 112.1(5) . . ?
S1 P1 S2 96.7(3) . . ?
O3 P2 C8 104.6(6) . . ?
O3 P2 S3 116.1(5) . . ?
C8 P2 S3 112.5(5) . . ?
O3 P2 S4 114.6(5) . . ?
C8 P2 S4 112.0(5) . . ?
S3 P2 S4 97.4(3) . . ?
O5 P3 C15 107.9(7) . . ?
O5 P3 S6 113.0(5) . . ?
C15 P3 S6 111.0(5) . . ?
O5 P3 S5 115.2(6) . . ?
C15 P3 S5 111.9(5) . . ?
S6 P3 S5 97.7(2) . . ?
O7 P4 C22 109.0(6) . . ?
O7 P4 S7 114.0(5) . . ?
C22 P4 S7 110.9(5) . . ?
O7 P4 S8 114.7(5) . . ?
C22 P4 S8 110.3(5) . . ?
S7 P4 S8 97.6(2) . . ?
P1 O1 Ni3 136.7(7) . . ?
C4 O2 C7 114.5(14) . . ?
P2 O3 Ni4 136.0(6) . . ?
C11 O4 C14 114.3(13) . . ?
P3 O5 Ni3 137.0(7) . . ?
P4 O7 Ni4 137.4(6) . . ?
C25 O8 C28 115.7(17) . . ?
Ni3 O13 H131 114(5) . . ?
Ni3 O13 H132 108(5) . . ?
H131 O13 H132 132(9) . . ?
Ni3 O14 H141 113(5) . . ?
Ni3 O14 H142 112(5) . . ?
H141 O14 H142 83(7) . . ?
Ni4 O15 H151 131(10) . . ?
Ni4 O15 H152 115(10) . . ?
H151 O15 H152 102(10) . . ?
Ni4 O16 H161 108(4) . . ?
Ni4 O16 H162 108(4) . . ?
H161 O16 H162 122(10) . . ?
C2 C1 C6 120.0 . . ?
C2 C1 P1 120.9(7) . . ?
C6 C1 P1 119.0(7) . . ?
C1 C2 C3 120.0 . . ?
C1 C2 H2A 120.0 . . ?
C3 C2 H2A 120.0 . . ?
C2 C3 C4 120.0 . . ?
C2 C3 H3A 120.0 . . ?
C4 C3 H3A 120.0 . . ?
O2 C4 C5 126.8(11) . . ?
O2 C4 C3 113.2(11) . . ?
C5 C4 C3 120.0 . . ?
C6 C5 C4 120.0 . . ?
C6 C5 H5A 120.0 . . ?
C4 C5 H5A 120.0 . . ?
C5 C6 C1 120.0 . . ?
C5 C6 H6A 120.0 . . ?
C1 C6 H6A 120.0 . . ?
O2 C7 H7A 109.5 . . ?
O2 C7 H7B 109.5 . . ?
H7A C7 H7B 109.5 . . ?
O2 C7 H7C 109.5 . . ?
H7A C7 H7C 109.5 . . ?
H7B C7 H7C 109.5 . . ?
C9 C8 C13 120.0 . . ?
C9 C8 P2 119.7(7) . . ?
C13 C8 P2 120.3(7) . . ?
C8 C9 C10 120.0 . . ?
C8 C9 H9A 120.0 . . ?
C10 C9 H9A 120.0 . . ?
C11 C10 C9 120.0 . . ?
C11 C10 H10A 120.0 . . ?
C9 C10 H10A 120.0 . . ?
O4 C11 C12 112.2(9) . . ?
O4 C11 C10 127.7(9) . . ?
C12 C11 C10 120.0 . . ?
C11 C12 C13 120.0 . . ?
C11 C12 H12A 120.0 . . ?
C13 C12 H12A 120.0 . . ?
C12 C13 C8 120.0 . . ?
C12 C13 H13A 120.0 . . ?
C8 C13 H13A 120.0 . . ?
C16 C15 C20 120.0 . . ?
C16 C15 P3 119.7(7) . . ?
C20 C15 P3 120.2(7) . . ?
C17 C16 C15 120.0 . . ?
C17 C16 H16A 120.0 . . ?
C15 C16 H16A 120.0 . . ?
C16 C17 C18 120.0 . . ?
C16 C17 H17A 120.0 . . ?
C18 C17 H17A 120.0 . . ?
C17 C18 C19 120.0 . . ?
C17 C18 O6 114.3(10) . . ?
C19 C18 O6 125.4(10) . . ?
C20 C19 C18 120.0 . . ?
C20 C19 H19A 120.0 . . ?
C18 C19 H19A 120.0 . . ?
C19 C20 C15 120.0 . . ?
C19 C20 H20A 120.0 . . ?
C15 C20 H20A 120.0 . . ?
C23 C22 C27 120.0 . . ?
C23 C22 P4 118.6(6) . . ?
C27 C22 P4 121.4(6) . . ?
C22 C23 C24 120.0 . . ?
C22 C23 H23A 120.0 . . ?
C24 C23 H23A 120.0 . . ?
C23 C24 C25 120.0 . . ?
C23 C24 H24A 120.0 . . ?
C25 C24 H24A 120.0 . . ?
O8 C25 C26 113.2(10) . . ?
O8 C25 C24 126.7(10) . . ?
C26 C25 C24 120.0 . . ?
C27 C26 C25 120.0 . . ?
C27 C26 H26A 120.0 . . ?
C25 C26 H26A 120.0 . . ?
C26 C27 C22 120.0 . . ?
C26 C27 H27A 120.0 . . ?
C22 C27 H27A 120.0 . . ?
O8 C28 H28A 109.5 . . ?
O8 C28 H28B 109.5 . . ?
H28A C28 H28B 109.5 . . ?
O8 C28 H28C 109.5 . . ?
H28A C28 H28C 109.5 . . ?
H28B C28 H28C 109.5 . . ?
C29 O9 C32 112.3(16) . . ?
C29 O9 Ni3 124.0(10) . . ?
C32 O9 Ni3 119.6(12) . . ?
O9 C29 C30 106.0(16) . . ?
O9 C29 H29A 110.5 . . ?
C30 C29 H29A 110.5 . . ?
O9 C29 H29B 110.5 . . ?
C30 C29 H29B 110.5 . . ?
H29A C29 H29B 108.7 . . ?
C31 C30 C29 97.6(19) . . ?
C31 C30 H30A 112.2 . . ?
C29 C30 H30A 112.2 . . ?
C31 C30 H30B 112.2 . . ?
C29 C30 H30B 112.2 . . ?
H30A C30 H30B 109.8 . . ?
C30 C31 C32 105.1(17) . . ?
C30 C31 H31A 110.7 . . ?
C32 C31 H31A 110.7 . . ?
C30 C31 H31B 110.7 . . ?
C32 C31 H31B 110.7 . . ?
H31A C31 H31B 108.8 . . ?
O9 C32 C31 101.0(19) . . ?
O9 C32 H32A 111.6 . . ?
C31 C32 H32A 111.6 . . ?
O9 C32 H32B 111.6 . . ?
C31 C32 H32B 111.6 . . ?
H32A C32 H32B 109.4 . . ?
C33 O10 C36 110.8(16) . . ?
C33 O10 Ni3 126.0(15) . . ?
C36 O10 Ni3 120.8(11) . . ?
C34 C33 O10 104(2) . . ?
C34 C33 H33A 110.9 . . ?
O10 C33 H33A 110.9 . . ?
C34 C33 H33B 110.9 . . ?
O10 C33 H33B 110.9 . . ?
H33A C33 H33B 108.9 . . ?
C35 C34 C33 107(3) . . ?
C35 C34 H34A 110.4 . . ?
C33 C34 H34A 110.4 . . ?
C35 C34 H34B 110.4 . . ?
C33 C34 H34B 110.4 . . ?
H34A C34 H34B 108.6 . . ?
C34 C35 C36 114(2) . . ?
C34 C35 H35A 108.8 . . ?
C36 C35 H35A 108.8 . . ?
C34 C35 H35B 108.8 . . ?
C36 C35 H35B 108.8 . . ?
H35A C35 H35B 107.7 . . ?
C35 C36 O10 97(2) . . ?
C35 C36 H36A 112.3 . . ?
O10 C36 H36A 112.3 . . ?
C35 C36 H36B 112.3 . . ?
O10 C36 H36B 112.3 . . ?
H36A C36 H36B 109.9 . . ?
C37 O11 C40 116.1(17) . . ?
C37 O11 Ni4 119.8(12) . . ?
C40 O11 Ni4 123.2(13) . . ?
O11 C37 C38 98.4(15) . . ?
O11 C37 H37A 112.1 . . ?
C38 C37 H37A 112.1 . . ?
O11 C37 H37B 112.1 . . ?
C38 C37 H37B 112.1 . . ?
H37A C37 H37B 109.7 . . ?
C39 C38 C37 101.1(18) . . ?
C39 C38 H38A 111.6 . . ?
C37 C38 H38A 111.6 . . ?
C39 C38 H38B 111.6 . . ?
C37 C38 H38B 111.6 . . ?
H38A C38 H38B 109.4 . . ?
C38 C39 C40 100(2) . . ?
C38 C39 H39A 111.8 . . ?
C40 C39 H39A 111.8 . . ?
C38 C39 H39B 111.8 . . ?
C40 C39 H39B 111.8 . . ?
H39A C39 H39B 109.5 . . ?
O11 C40 C39 104.5(19) . . ?
O11 C40 H40A 110.8 . . ?
C39 C40 H40A 110.8 . . ?
O11 C40 H40B 110.8 . . ?
C39 C40 H40B 110.8 . . ?
H40A C40 H40B 108.9 . . ?
C41 O12 C44 114.2(15) . . ?
C41 O12 Ni4 122.8(12) . . ?
C44 O12 Ni4 122.2(13) . . ?
O12 C41 C42 104.3(14) . . ?
O12 C41 H41A 110.9 . . ?
C42 C41 H41A 110.9 . . ?
O12 C41 H41B 110.9 . . ?
C42 C41 H41B 110.9 . . ?
H41A C41 H41B 108.9 . . ?
C43 C42 C41 103.7(15) . . ?
C43 C42 H42A 111.0 . . ?
C41 C42 H42A 111.0 . . ?
C43 C42 H42B 111.0 . . ?
C41 C42 H42B 111.0 . . ?
H42A C42 H42B 109.0 . . ?
C42 C43 C44 100(2) . . ?
C42 C43 H43A 111.8 . . ?
C44 C43 H43A 111.8 . . ?
C42 C43 H43B 111.8 . . ?
C44 C43 H43B 111.8 . . ?
H43A C43 H43B 109.6 . . ?
O12 C44 C43 105.8(18) . . ?
O12 C44 H44A 110.6 . . ?
C43 C44 H44A 110.6 . . ?
O12 C44 H44B 110.6 . . ?
C43 C44 H44B 110.6 . . ?
H44A C44 H44B 108.7 . . ?
C18 O6 C21 113.4(14) . . ?
O4 C14 H14A 109.5 . . ?
O4 C14 H14B 109.5 . . ?
H14A C14 H14B 109.5 . . ?
O4 C14 H14C 109.5 . . ?
H14A C14 H14C 109.5 . . ?
H14B C14 H14C 109.5 . . ?
O6 C21 H21A 109.5 . . ?
O6 C21 H21B 109.5 . . ?
H21A C21 H21B 109.5 . . ?
O6 C21 H21C 109.5 . . ?
H21A C21 H21C 109.5 . . ?
H21B C21 H21C 109.5 . . ?

loop_
_geom_bond_atom_site_label_1
_geom_bond_atom_site_label_2
_geom_bond_distance
_geom_bond_site_symmetry_2
_geom_bond_publ_flag
Ni1 S3 2.221(5) . ?
Ni1 S2 2.230(5) . ?
Ni1 S1 2.238(4) . ?
Ni1 S4 2.269(4) . ?
Ni2 S8 2.208(4) . ?
Ni2 S6 2.213(5) . ?
Ni2 S5 2.230(4) . ?
Ni2 S7 2.242(5) . ?
Ni3 O5 2.023(15) . ?
Ni3 O14 2.036(15) . ?
Ni3 O1 2.086(14) . ?
Ni3 O13 2.098(12) . ?
Ni3 O10 2.115(12) . ?
Ni3 O9 2.121(13) . ?
Ni4 O7 1.993(13) . ?
Ni4 O3 2.036(11) . ?
Ni4 O15 2.056(16) . ?
Ni4 O12 2.093(14) . ?
Ni4 O16 2.103(12) . ?
Ni4 O11 2.104(13) . ?
S1 P1 2.040(7) . ?
S2 P1 2.096(6) . ?
S3 P2 2.052(6) . ?
S4 P2 2.069(7) . ?
S5 P3 2.052(7) . ?
S6 P3 2.037(6) . ?
S7 P4 2.044(5) . ?
S8 P4 2.046(7) . ?
P1 O1 1.482(12) . ?
P1 C1 1.769(11) . ?
P2 O3 1.517(12) . ?
P2 C8 1.795(9) . ?
P3 O5 1.541(14) . ?
P3 C15 1.797(9) . ?
P4 O7 1.556(12) . ?
P4 C22 1.798(8) . ?
O2 C4 1.377(16) . ?
O2 C7 1.43(2) . ?
O4 C11 1.374(14) . ?
O4 C14 1.47(2) . ?
O8 C25 1.386(15) . ?
O8 C28 1.41(3) . ?
O13 H131 0.87(4) . ?
O13 H132 0.89(4) . ?
O14 H141 0.92(4) . ?
O14 H142 0.93(4) . ?
O15 H151 0.89(4) . ?
O15 H152 0.89(4) . ?
O16 H161 0.90(4) . ?
O16 H162 0.92(4) . ?
C1 C2 1.3900 . ?
C1 C6 1.3900 . ?
C2 C3 1.3900 . ?
C2 H2A 0.9500 . ?
C3 C4 1.3900 . ?
C3 H3A 0.9500 . ?
C4 C5 1.3900 . ?
C5 C6 1.3900 . ?
C5 H5A 0.9500 . ?
C6 H6A 0.9500 . ?
C7 H7A 0.9800 . ?
C7 H7B 0.9800 . ?
C7 H7C 0.9800 . ?
C8 C9 1.3900 . ?
C8 C13 1.3900 . ?
C9 C10 1.3900 . ?
C9 H9A 0.9500 . ?
C10 C11 1.3900 . ?
C10 H10A 0.9500 . ?
C11 C12 1.3900 . ?
C12 C13 1.3900 . ?
C12 H12A 0.9500 . ?
C13 H13A 0.9500 . ?
C15 C16 1.3900 . ?
C15 C20 1.3900 . ?
C16 C17 1.3900 . ?
C16 H16A 0.9500 . ?
C17 C18 1.3900 . ?
C17 H17A 0.9500 . ?
C18 C19 1.3900 . ?
C18 O6 1.395(16) . ?
C19 C20 1.3900 . ?
C19 H19A 0.9500 . ?
C20 H20A 0.9500 . ?
C22 C23 1.3900 . ?
C22 C27 1.3900 . ?
C23 C24 1.3900 . ?
C23 H23A 0.9500 . ?
C24 C25 1.3900 . ?
C24 H24A 0.9500 . ?
C25 C26 1.3900 . ?
C26 C27 1.3900 . ?
C26 H26A 0.9500 . ?
C27 H27A 0.9500 . ?
C28 H28A 0.9800 . ?
C28 H28B 0.9800 . ?
C28 H28C 0.9800 . ?
O9 C29 1.39(2) . ?
O9 C32 1.41(2) . ?
C29 C30 1.52(3) . ?
C29 H29A 0.9900 . ?
C29 H29B 0.9900 . ?
C30 C31 1.47(3) . ?
C30 H30A 0.9900 . ?
C30 H30B 0.9900 . ?
C31 C32 1.53(3) . ?
C31 H31A 0.9900 . ?
C31 H31B 0.9900 . ?
C32 H32A 0.9900 . ?
C32 H32B 0.9900 . ?
O10 C33 1.45(3) . ?
O10 C36 1.51(3) . ?
C33 C34 1.44(4) . ?
C33 H33A 0.9900 . ?
C33 H33B 0.9900 . ?
C34 C35 1.33(4) . ?
C34 H34A 0.9900 . ?
C34 H34B 0.9900 . ?
C35 C36 1.48(3) . ?
C35 H35A 0.9900 . ?
C35 H35B 0.9900 . ?
C36 H36A 0.9900 . ?
C36 H36B 0.9900 . ?
O11 C37 1.37(2) . ?
O11 C40 1.39(2) . ?
C37 C38 1.66(3) . ?
C37 H37A 0.9900 . ?
C37 H37B 0.9900 . ?
C38 C39 1.46(3) . ?
C38 H38A 0.9900 . ?
C38 H38B 0.9900 . ?
C39 C40 1.52(3) . ?
C39 H39A 0.9900 . ?
C39 H39B 0.9900 . ?
C40 H40A 0.9900 . ?
C40 H40B 0.9900 . ?
O12 C41 1.36(2) . ?
O12 C44 1.41(2) . ?
C41 C42 1.54(3) . ?
C41 H41A 0.9900 . ?
C41 H41B 0.9900 . ?
C42 C43 1.52(3) . ?
C42 H42A 0.9900 . ?
C42 H42B 0.9900 . ?
C43 C44 1.54(3) . ?
C43 H43A 0.9900 . ?
C43 H43B 0.9900 . ?
C44 H44A 0.9900 . ?
C44 H44B 0.9900 . ?
O6 C21 1.48(3) . ?
C14 H14A 0.9800 . ?
C14 H14B 0.9800 . ?
C14 H14C 0.9800 . ?
C21 H21A 0.9800 . ?
C21 H21B 0.9800 . ?
C21 H21C 0.9800 . ?

loop_
_geom_hbond_atom_site_label_D
_geom_hbond_atom_site_label_H
_geom_hbond_atom_site_label_A
_geom_hbond_distance_DH
_geom_hbond_distance_HA
_geom_hbond_distance_DA
_geom_hbond_angle_DHA
_geom_hbond_site_symmetry_A
O13 H131 S6 0.87(4) 2.45(5) 3.196(14) 145(9) .
O13 H132 S2 0.89(4) 2.46(5) 3.263(13) 150(10) .
O14 H141 S1 0.92(4) 2.50(5) 3.232(16) 137(7) .
O14 H142 S5 0.93(4) 2.49(5) 3.257(15) 140(8) .
O15 H151 S8 0.89(4) 2.45(5) 3.165(13) 138(8) .
O15 H152 S4 0.89(4) 2.48(5) 3.217(15) 141(8) .
O16 H161 S7 0.90(4) 2.48(5) 3.311(12) 153(10) .
O16 H162 S3 0.92(4) 2.50(5) 3.329(13) 151(9) .
